data_4306703
loop_
_publ_author_name
'Dirk Michalik'
'Axel Schulz'
'Alexander Villinger'

_publ_contact_author_address
;
Universit\"at Rostock
Institut f\"ur Chemie
Abteilung f\"ur Anorganische Chemie
Albert-Einstein-Strasse 3a 
18059 Rostock
Bundesrepublik Deutschland
;
_publ_contact_author_email axel.schulz@uni-rostock.de
_publ_contact_author_fax '+49 (0)381/498-6382'
_publ_contact_author_name 'Axel Schulz'
_publ_contact_author_phone '+49 (0)381/498-6400'
_publ_section_title
;
Lewis-Acid-Assisted Methyl Exchange Reactions In Silylated
Aminodichloroarsanes
;
_journal_name_full 'Inorganic Chemistry'
_journal_page_first 11798
_journal_page_last 11806
_journal_paper_doi 10.1021/ic801526n
_journal_volume 47
_journal_year 2008
_chemical_formula_moiety 'C29 H34 As F6 N O6 S2 Si, C7 H8'
_chemical_formula_sum 'C36 H42 As F6 N O6 S2 Si'
_chemical_formula_weight 865.84
_chemical_name_systematic
;
N-(trifluoromethylsulfonatodimethylsilyl)-N-[bis-(2,4,6-trimethylphenyl)phenyl]
amino-trifluoromethylsulfonatomethylarsane toluene solvate
;
_space_group_IT_number 14
_symmetry_cell_setting monoclinic
_symmetry_Int_Tables_number 14
_symmetry_space_group_name_Hall '-P 2yn'
_symmetry_space_group_name_H-M 'P 1 21/n 1'
_atom_sites_solution_hydrogens geom
_atom_sites_solution_primary direct
_atom_sites_solution_secondary difmap
_audit_author_name 'Villinger, A.'
_audit_creation_method SHELXL-97
_cell_angle_alpha 90.00
_cell_angle_beta 99.51(3)
_cell_angle_gamma 90.00
_cell_formula_units_Z 4
_cell_length_a 12.241(2)
_cell_length_b 20.940(4)
_cell_length_c 15.639(3)
_cell_measurement_reflns_used 9671
_cell_measurement_temperature 173(2)
_cell_measurement_theta_max 61.240
_cell_measurement_theta_min 4.615
_cell_volume 3953.6(13)
_computing_cell_refinement 'Bruker Apex v2.0-2'
_computing_data_collection 'Bruker Apex v2.0-2'
_computing_data_reduction 'Bruker SAINT'
_computing_molecular_graphics
;
 ORTEP-3 (Farrugia, 1997), DIAMOND v3.0a (Brandenburg, 2005)
;
_computing_publication_material SHELXL-97
_computing_structure_refinement 'SHELXL-97 (Sheldrick, 1997)'
_computing_structure_solution 'SHELXS-97 (Sheldrick, 1997)'
_diffrn_ambient_temperature 173(2)
_diffrn_measured_fraction_theta_full 0.999
_diffrn_measured_fraction_theta_max 0.999
_diffrn_measurement_device_type 'Bruker-Nonius Apex X8-CCD-diffractometer'
_diffrn_measurement_method '\w scans'
_diffrn_radiation_monochromator graphite
_diffrn_radiation_source 'sealed tube'
_diffrn_radiation_type MoK\a
_diffrn_radiation_wavelength 0.71073
_diffrn_reflns_av_R_equivalents 0.0251
_diffrn_reflns_av_sigmaI/netI 0.0244
_diffrn_reflns_limit_h_max 15
_diffrn_reflns_limit_h_min -17
_diffrn_reflns_limit_k_max 29
_diffrn_reflns_limit_k_min -23
_diffrn_reflns_limit_l_max 22
_diffrn_reflns_limit_l_min -15
_diffrn_reflns_number 54566
_diffrn_reflns_theta_full 30.00
_diffrn_reflns_theta_max 30.00
_diffrn_reflns_theta_min 2.19
_exptl_absorpt_coefficient_mu 1.068
_exptl_absorpt_correction_T_max 0.7194
_exptl_absorpt_correction_T_min 0.5911
_exptl_absorpt_correction_type multi-scan
_exptl_absorpt_process_details '(SADABS; Sheldrick, 2004)'
_exptl_crystal_colour colourless
_exptl_crystal_density_diffrn 1.455
_exptl_crystal_density_method 'not measured'
_exptl_crystal_description block
_exptl_crystal_F_000 1784
_exptl_crystal_size_max 0.55
_exptl_crystal_size_mid 0.38
_exptl_crystal_size_min 0.33
_refine_diff_density_max 0.784
_refine_diff_density_min -0.483
_refine_diff_density_rms 0.071
_refine_ls_extinction_method none
_refine_ls_goodness_of_fit_ref 1.065
_refine_ls_hydrogen_treatment constr
_refine_ls_matrix_type full
_refine_ls_number_parameters 523
_refine_ls_number_reflns 11496
_refine_ls_number_restraints 3
_refine_ls_restrained_S_all 1.067
_refine_ls_R_factor_all 0.0588
_refine_ls_R_factor_gt 0.0405
_refine_ls_shift/su_max 0.002
_refine_ls_shift/su_mean 0.000
_refine_ls_structure_factor_coef Fsqd
_refine_ls_weighting_details 'calc w=1/[\s^2^(Fo^2^)+(0.0657P)^2^+1.6149P] where P=(Fo^2^+2Fc^2^)/3'
_refine_ls_weighting_scheme calc
_refine_ls_wR_factor_gt 0.1108
_refine_ls_wR_factor_ref 0.1189
_reflns_number_gt 9046
_reflns_number_total 11496
_reflns_threshold_expression >2sigma(I)
_cod_data_source_file ic801526n_si_001_1.cif
_cod_data_source_block ternsiotfme2asotfme
_cod_original_cell_volume 3953.6(14)
_cod_original_sg_symbol_H-M 'P 21/n'
_cod_database_code 4306703

loop_
_symmetry_equiv_pos_as_xyz
'x, y, z'
'-x+1/2, y+1/2, -z+1/2'
'-x, -y, -z'
'x-1/2, -y-1/2, z-1/2'

loop_
_atom_site_label
_atom_site_type_symbol
_atom_site_fract_x
_atom_site_fract_y
_atom_site_fract_z
_atom_site_U_iso_or_equiv
_atom_site_adp_type
_atom_site_occupancy
_atom_site_symmetry_multiplicity
_atom_site_calc_flag
_atom_site_refinement_flags
_atom_site_disorder_assembly
_atom_site_disorder_group
As As 0.235181(15) 0.117224(9) 0.564951(12) 0.02741(6) Uani 1 1 d . . .
Si Si 0.34478(4) 0.25533(2) 0.54338(3) 0.02419(10) Uani 1 1 d . . .
S1 S 0.30610(5) 0.11465(3) 0.76681(4) 0.04244(13) Uani 1 1 d . . .
S2 S 0.18126(5) 0.33772(3) 0.61739(4) 0.04224(13) Uani 1 1 d . . .
N N 0.30987(12) 0.17751(7) 0.51027(9) 0.0230(3) Uani 1 1 d . . .
O1 O 0.33590(19) 0.16235(11) 0.83102(12) 0.0645(6) Uani 1 1 d . . .
O2 O 0.20497(18) 0.08124(14) 0.76114(15) 0.0849(8) Uani 1 1 d . . .
O3 O 0.32572(12) 0.13755(7) 0.67922(9) 0.0348(3) Uani 1 1 d . . .
O4 O 0.25864(18) 0.38781(9) 0.62133(17) 0.0685(6) Uani 1 1 d . . .
O5 O 0.21792(11) 0.27897(7) 0.57187(9) 0.0339(3) Uani 1 1 d . . .
O6 O 0.1364(2) 0.31863(11) 0.69168(12) 0.0710(6) Uani 1 1 d . . .
F1 F 0.51326(15) 0.08002(10) 0.78759(12) 0.0753(5) Uani 1 1 d . . .
F2 F 0.3989(2) 0.00809(9) 0.73146(17) 0.0992(8) Uani 1 1 d . . .
F3 F 0.4141(2) 0.03157(11) 0.86923(15) 0.1043(8) Uani 1 1 d . . .
F4 F -0.00828(13) 0.31294(9) 0.52113(12) 0.0657(4) Uani 1 1 d . . .
F5 F 0.09399(17) 0.37554(9) 0.46300(12) 0.0706(5) Uani 1 1 d . . .
F6 F 0.01256(17) 0.40954(10) 0.56622(15) 0.0847(6) Uani 1 1 d . . .
C1 C 0.34046(14) 0.15145(9) 0.43124(11) 0.0236(3) Uani 1 1 d . . .
C2 C 0.45099(14) 0.15194(9) 0.41584(12) 0.0282(4) Uani 1 1 d . . .
C3 C 0.47330(16) 0.12739(11) 0.33728(13) 0.0363(4) Uani 1 1 d . . .
H3 H 0.5473 0.1282 0.3261 0.044 Uiso 1 1 calc R . .
C4 C 0.39091(17) 0.10201(12) 0.27543(13) 0.0382(5) Uani 1 1 d . . .
H4 H 0.4080 0.0861 0.2223 0.046 Uiso 1 1 calc R . .
C5 C 0.28349(16) 0.10009(11) 0.29183(13) 0.0343(4) Uani 1 1 d . . .
H5 H 0.2269 0.0821 0.2498 0.041 Uiso 1 1 calc R . .
C6 C 0.25641(14) 0.12413(9) 0.36915(12) 0.0258(3) Uani 1 1 d . . .
C7 C 0.13801(14) 0.11896(9) 0.38137(11) 0.0249(3) Uani 1 1 d . . .
C8 C 0.06682(15) 0.17272(9) 0.36790(11) 0.0286(4) Uani 1 1 d . . .
C9 C -0.04534(16) 0.16472(11) 0.37161(13) 0.0336(4) Uani 1 1 d . . .
H9 H -0.0928 0.2008 0.3630 0.040 Uiso 1 1 calc R . .
C10 C -0.09004(16) 0.10589(11) 0.38749(14) 0.0359(4) Uani 1 1 d . . .
C11 C -0.02001(16) 0.05354(10) 0.39966(14) 0.0352(4) Uani 1 1 d . . .
H11 H -0.0497 0.0130 0.4105 0.042 Uiso 1 1 calc R . .
C12 C 0.09349(15) 0.05860(9) 0.39639(12) 0.0299(4) Uani 1 1 d . . .
C13 C 0.54789(14) 0.17409(10) 0.48057(12) 0.0294(4) Uani 1 1 d . . .
C14 C 0.58332(15) 0.13728(10) 0.55530(13) 0.0313(4) Uani 1 1 d . . .
C15 C 0.67532(16) 0.15679(11) 0.61433(14) 0.0382(5) Uani 1 1 d . . .
H15 H 0.6975 0.1322 0.6653 0.046 Uiso 1 1 calc R . .
C16 C 0.73526(17) 0.21082(13) 0.60092(16) 0.0433(5) Uani 1 1 d . . .
C17 C 0.70394(18) 0.24420(12) 0.52432(16) 0.0449(5) Uani 1 1 d . . .
H17 H 0.7462 0.2804 0.5132 0.054 Uiso 1 1 calc R . .
C18 C 0.61237(16) 0.22676(11) 0.46261(14) 0.0366(4) Uani 1 1 d . . .
C19 C 0.16343(18) -0.00126(10) 0.40469(16) 0.0401(5) Uani 1 1 d . . .
H19A H 0.1256 -0.0350 0.4319 0.060 Uiso 1 1 calc R . .
H19B H 0.2353 0.0077 0.4406 0.060 Uiso 1 1 calc R . .
H19C H 0.1748 -0.0152 0.3470 0.060 Uiso 1 1 calc R . .
C20 C -0.21213(18) 0.09899(15) 0.38889(18) 0.0507(6) Uani 1 1 d . . .
H20A H -0.2307 0.0536 0.3924 0.076 Uiso 1 1 calc R . .
H20B H -0.2541 0.1174 0.3358 0.076 Uiso 1 1 calc R . .
H20C H -0.2311 0.1215 0.4394 0.076 Uiso 1 1 calc R . .
C21 C 0.11007(18) 0.23672(10) 0.34761(14) 0.0358(4) Uani 1 1 d . . .
H21A H 0.0485 0.2670 0.3356 0.054 Uiso 1 1 calc R . .
H21B H 0.1468 0.2333 0.2966 0.054 Uiso 1 1 calc R . .
H21C H 0.1634 0.2518 0.3973 0.054 Uiso 1 1 calc R . .
C22 C 0.5930(2) 0.26255(13) 0.37721(16) 0.0493(6) Uani 1 1 d . . .
H22A H 0.6070 0.3082 0.3880 0.074 Uiso 1 1 calc R . .
H22B H 0.5162 0.2564 0.3488 0.074 Uiso 1 1 calc R . .
H22C H 0.6433 0.2462 0.3397 0.074 Uiso 1 1 calc R . .
C23 C 0.8335(2) 0.23153(16) 0.66677(19) 0.0597(7) Uani 1 1 d . . .
H23A H 0.9009 0.2295 0.6407 0.090 Uiso 1 1 calc R . .
H23B H 0.8412 0.2031 0.7172 0.090 Uiso 1 1 calc R . .
H23C H 0.8220 0.2754 0.6852 0.090 Uiso 1 1 calc R . .
C24 C 0.52845(18) 0.07450(11) 0.56995(16) 0.0424(5) Uani 1 1 d . . .
H24A H 0.5753 0.0507 0.6161 0.064 Uiso 1 1 calc R . .
H24B H 0.5183 0.0494 0.5163 0.064 Uiso 1 1 calc R . .
H24C H 0.4562 0.0827 0.5870 0.064 Uiso 1 1 calc R . .
C25 C 0.4156(3) 0.05437(14) 0.7903(2) 0.0646(8) Uani 1 1 d . . .
C26 C 0.0620(2) 0.36024(13) 0.53704(18) 0.0496(6) Uani 1 1 d . . .
C27 C 0.10317(16) 0.15747(11) 0.59466(14) 0.0368(4) Uani 1 1 d . . .
H27A H 0.1249 0.1911 0.6377 0.055 Uiso 1 1 calc R . .
H27B H 0.0585 0.1254 0.6188 0.055 Uiso 1 1 calc R . .
H27C H 0.0596 0.1762 0.5425 0.055 Uiso 1 1 calc R . .
C28 C 0.44481(18) 0.26600(11) 0.64354(13) 0.0366(4) Uani 1 1 d . . .
H28A H 0.4171 0.2448 0.6916 0.055 Uiso 1 1 calc R . .
H28B H 0.4547 0.3117 0.6562 0.055 Uiso 1 1 calc R . .
H28C H 0.5160 0.2472 0.6363 0.055 Uiso 1 1 calc R . .
C29 C 0.36647(19) 0.30906(10) 0.45549(15) 0.0388(5) Uani 1 1 d . . .
H29A H 0.4454 0.3195 0.4611 0.058 Uiso 1 1 calc R . .
H29B H 0.3238 0.3484 0.4587 0.058 Uiso 1 1 calc R . .
H29C H 0.3418 0.2881 0.3996 0.058 Uiso 1 1 calc R . .
C30 C 0.2770(11) 0.5625(6) 0.4882(6) 0.203(8) Uani 0.718(7) 1 d P A 1
H30A H 0.2253 0.5325 0.5083 0.305 Uiso 0.718(7) 1 calc PR A 1
H30C H 0.2357 0.5989 0.4597 0.305 Uiso 0.718(7) 1 calc PR A 1
H30B H 0.3301 0.5777 0.5378 0.305 Uiso 0.718(7) 1 calc PR A 1
C31 C 0.3362(4) 0.53049(15) 0.4267(2) 0.0646(14) Uani 0.718(7) 1 d PG A 1
C32 C 0.4379(4) 0.5571(2) 0.4180(3) 0.136(6) Uani 0.718(7) 1 d PG A 1
H32 H 0.4628 0.5947 0.4491 0.163 Uiso 0.718(7) 1 calc PR A 1
C33 C 0.5030(3) 0.5285(4) 0.3639(4) 0.208(9) Uani 0.718(7) 1 d PG A 1
H33 H 0.5725 0.5467 0.3580 0.250 Uiso 0.718(7) 1 calc PR A 1
C34 C 0.4665(5) 0.4734(4) 0.3185(3) 0.149(6) Uani 0.718(7) 1 d PG A 1
H34 H 0.5110 0.4539 0.2815 0.179 Uiso 0.718(7) 1 calc PR A 1
C35 C 0.3648(6) 0.4468(2) 0.3272(3) 0.109(4) Uani 0.718(7) 1 d PG A 1
H35 H 0.3399 0.4091 0.2962 0.130 Uiso 0.718(7) 1 calc PR A 1
C36 C 0.2997(3) 0.47535(17) 0.3813(3) 0.059(2) Uani 0.718(7) 1 d PG A 1
H36 H 0.2302 0.4572 0.3873 0.070 Uiso 0.718(7) 1 calc PR A 1
C37 C 0.461(3) 0.447(2) 0.320(3) 0.27(3) Uiso 0.282(7) 1 d PD A 2
H37B H 0.4197 0.4306 0.2660 0.408 Uiso 0.282(7) 1 calc PR A 2
H37A H 0.4866 0.4117 0.3592 0.408 Uiso 0.282(7) 1 calc PR A 2
H37C H 0.5256 0.4714 0.3080 0.408 Uiso 0.282(7) 1 calc PR A 2
C38 C 0.3967(8) 0.4854(5) 0.3577(7) 0.142(13) Uani 0.282(7) 1 d PGD A 2
C43 C 0.4437(7) 0.5425(6) 0.3909(8) 0.067(4) Uani 0.282(7) 1 d PGD A 2
H43 H 0.5162 0.5538 0.3823 0.080 Uiso 0.282(7) 1 calc PR A 2
C42 C 0.3845(10) 0.5831(6) 0.4367(9) 0.178(18) Uani 0.282(7) 1 d PG A 2
H42 H 0.4166 0.6221 0.4594 0.214 Uiso 0.282(7) 1 calc PR A 2
C41 C 0.2784(9) 0.5665(5) 0.4494(7) 0.107(8) Uani 0.282(7) 1 d PG A 2
H41 H 0.2379 0.5943 0.4807 0.129 Uiso 0.282(7) 1 calc PR A 2
C40 C 0.2314(6) 0.5094(5) 0.4161(7) 0.070(4) Uani 0.282(7) 1 d PG A 2
H40 H 0.1588 0.4981 0.4248 0.084 Uiso 0.282(7) 1 calc PR A 2
C39 C 0.2905(8) 0.4688(4) 0.3703(8) 0.141(14) Uani 0.282(7) 1 d PGD A 2
H39 H 0.2584 0.4298 0.3476 0.169 Uiso 0.282(7) 1 calc PR A 2

loop_
_atom_site_aniso_label
_atom_site_aniso_U_11
_atom_site_aniso_U_22
_atom_site_aniso_U_33
_atom_site_aniso_U_23
_atom_site_aniso_U_13
_atom_site_aniso_U_12
As 0.02431(10) 0.03035(11) 0.02835(10) 0.00135(7) 0.00664(7) -0.00145(7)
Si 0.0248(2) 0.0243(2) 0.0218(2) -0.00196(17) -0.00097(17) -0.00166(18)
S1 0.0416(3) 0.0553(3) 0.0307(2) 0.0109(2) 0.0066(2) -0.0011(2)
S2 0.0466(3) 0.0413(3) 0.0392(3) -0.0123(2) 0.0086(2) 0.0097(2)
N 0.0207(6) 0.0281(7) 0.0207(6) -0.0024(5) 0.0049(5) -0.0021(5)
O1 0.0801(14) 0.0776(14) 0.0357(9) -0.0080(9) 0.0098(9) 0.0198(11)
O2 0.0530(12) 0.127(2) 0.0726(14) 0.0512(15) 0.0036(10) -0.0290(13)
O3 0.0324(7) 0.0445(8) 0.0273(6) 0.0049(6) 0.0040(5) -0.0045(6)
O4 0.0584(12) 0.0452(11) 0.0987(17) -0.0295(10) 0.0039(11) -0.0002(9)
O5 0.0319(7) 0.0333(7) 0.0378(7) -0.0079(6) 0.0093(6) 0.0031(6)
O6 0.0934(16) 0.0859(15) 0.0389(9) -0.0055(9) 0.0263(10) 0.0282(13)
F1 0.0511(10) 0.1004(15) 0.0676(11) -0.0070(10) -0.0105(8) 0.0205(10)
F2 0.133(2) 0.0456(10) 0.1079(17) -0.0144(11) -0.0128(14) 0.0162(11)
F3 0.137(2) 0.0886(15) 0.0769(13) 0.0473(12) -0.0141(13) 0.0124(14)
F4 0.0410(8) 0.0702(11) 0.0834(12) 0.0004(9) 0.0028(8) 0.0010(7)
F5 0.0767(12) 0.0728(11) 0.0622(10) 0.0252(9) 0.0113(9) 0.0147(9)
F6 0.0765(12) 0.0693(12) 0.1074(16) -0.0152(11) 0.0121(11) 0.0420(10)
C1 0.0203(7) 0.0288(8) 0.0219(7) -0.0028(6) 0.0041(6) 0.0005(6)
C2 0.0208(8) 0.0356(10) 0.0289(9) -0.0051(7) 0.0061(7) -0.0018(7)
C3 0.0244(9) 0.0534(13) 0.0338(10) -0.0094(9) 0.0127(8) -0.0013(8)
C4 0.0319(10) 0.0551(13) 0.0295(9) -0.0131(9) 0.0106(8) 0.0012(9)
C5 0.0273(9) 0.0481(11) 0.0271(9) -0.0098(8) 0.0035(7) -0.0013(8)
C6 0.0192(7) 0.0323(9) 0.0256(8) -0.0039(7) 0.0026(6) 0.0004(6)
C7 0.0200(7) 0.0305(9) 0.0225(7) -0.0038(6) -0.0009(6) 0.0006(6)
C8 0.0259(8) 0.0372(10) 0.0215(8) -0.0020(7) 0.0008(7) 0.0031(7)
C9 0.0241(8) 0.0451(11) 0.0303(9) 0.0017(8) 0.0003(7) 0.0094(8)
C10 0.0204(8) 0.0525(12) 0.0340(10) 0.0012(9) 0.0025(7) 0.0018(8)
C11 0.0247(9) 0.0392(11) 0.0412(11) 0.0009(8) 0.0039(8) -0.0051(8)
C12 0.0241(8) 0.0336(9) 0.0313(9) -0.0045(7) 0.0023(7) -0.0004(7)
C13 0.0190(8) 0.0379(10) 0.0318(9) -0.0077(7) 0.0060(7) -0.0014(7)
C14 0.0206(8) 0.0380(10) 0.0357(10) -0.0072(8) 0.0064(7) 0.0023(7)
C15 0.0256(9) 0.0495(12) 0.0376(10) -0.0075(9) -0.0004(8) 0.0084(8)
C16 0.0213(9) 0.0594(14) 0.0476(12) -0.0166(11) 0.0012(8) -0.0026(9)
C17 0.0281(10) 0.0530(13) 0.0542(13) -0.0106(11) 0.0087(9) -0.0147(9)
C18 0.0236(8) 0.0476(12) 0.0403(11) -0.0051(9) 0.0102(8) -0.0069(8)
C19 0.0336(10) 0.0346(10) 0.0514(12) -0.0040(9) 0.0046(9) 0.0037(8)
C20 0.0231(9) 0.0718(17) 0.0570(15) 0.0128(13) 0.0058(9) 0.0022(10)
C21 0.0333(10) 0.0361(10) 0.0351(10) 0.0018(8) -0.0031(8) 0.0009(8)
C22 0.0434(12) 0.0607(15) 0.0464(13) 0.0047(11) 0.0149(10) -0.0141(11)
C23 0.0307(11) 0.083(2) 0.0614(16) -0.0207(15) -0.0053(11) -0.0093(12)
C24 0.0343(11) 0.0371(11) 0.0540(13) 0.0013(10) 0.0024(10) 0.0026(9)
C25 0.088(2) 0.0469(15) 0.0530(15) 0.0061(12) -0.0064(15) 0.0060(15)
C26 0.0463(13) 0.0439(13) 0.0600(15) 0.0004(11) 0.0131(11) 0.0148(11)
C27 0.0265(9) 0.0493(12) 0.0370(10) 0.0023(9) 0.0122(8) 0.0007(8)
C28 0.0374(10) 0.0380(11) 0.0306(9) -0.0068(8) -0.0057(8) -0.0012(8)
C29 0.0424(11) 0.0354(10) 0.0398(11) 0.0041(8) 0.0101(9) -0.0052(9)
C30 0.298(15) 0.217(12) 0.081(6) -0.033(6) -0.010(7) 0.194(12)
C31 0.080(3) 0.058(3) 0.048(2) 0.0026(19) -0.010(2) 0.024(2)
C32 0.160(10) 0.106(6) 0.107(7) 0.036(5) -0.079(6) -0.091(7)
C33 0.079(5) 0.40(2) 0.142(10) 0.168(13) -0.003(6) -0.004(9)
C34 0.101(6) 0.285(15) 0.073(4) 0.085(7) 0.050(4) 0.106(8)
C35 0.212(10) 0.051(3) 0.049(3) 0.006(2) -0.019(4) 0.018(4)
C36 0.067(4) 0.051(3) 0.053(3) 0.013(3) -0.004(3) -0.020(3)
C38 0.111(14) 0.22(3) 0.110(14) 0.132(18) 0.070(12) 0.124(18)
C43 0.064(9) 0.056(7) 0.065(8) -0.002(6) -0.035(7) -0.012(6)
C42 0.059(11) 0.35(5) 0.117(18) 0.09(3) -0.005(11) -0.045(19)
C41 0.139(17) 0.129(16) 0.047(8) -0.013(9) -0.005(9) 0.060(13)
C40 0.049(6) 0.055(6) 0.098(9) 0.035(6) -0.014(6) -0.007(5)
C39 0.085(15) 0.18(2) 0.16(2) 0.15(2) 0.045(15) 0.063(15)

loop_
_atom_type_symbol
_atom_type_description
_atom_type_scat_dispersion_real
_atom_type_scat_dispersion_imag
_atom_type_scat_source
C C 0.0033 0.0016 'International Tables Vol C Tables 4.2.6.8 and 6.1.1.4'
H H 0.0000 0.0000 'International Tables Vol C Tables 4.2.6.8 and 6.1.1.4'
N N 0.0061 0.0033 'International Tables Vol C Tables 4.2.6.8 and 6.1.1.4'
O O 0.0106 0.0060 'International Tables Vol C Tables 4.2.6.8 and 6.1.1.4'
F F 0.0171 0.0103 'International Tables Vol C Tables 4.2.6.8 and 6.1.1.4'
Si Si 0.0817 0.0704 'International Tables Vol C Tables 4.2.6.8 and 6.1.1.4'
S S 0.1246 0.1234 'International Tables Vol C Tables 4.2.6.8 and 6.1.1.4'
As As 0.0499 2.0058 'International Tables Vol C Tables 4.2.6.8 and 6.1.1.4'

loop_
_geom_angle_atom_site_label_1
_geom_angle_atom_site_label_2
_geom_angle_atom_site_label_3
_geom_angle
_geom_angle_site_symmetry_1
_geom_angle_site_symmetry_3
_geom_angle_publ_flag
N As C27 107.96(8) . . ?
N As O3 91.42(6) . . ?
C27 As O3 93.11(8) . . ?
N Si O5 98.94(7) . . ?
N Si C29 114.26(9) . . ?
O5 Si C29 105.16(9) . . ?
N Si C28 117.64(9) . . ?
O5 Si C28 104.03(9) . . ?
C29 Si C28 114.03(11) . . ?
O2 S1 O1 120.86(16) . . ?
O2 S1 O3 111.73(11) . . ?
O1 S1 O3 110.96(11) . . ?
O2 S1 C25 106.00(16) . . ?
O1 S1 C25 104.41(14) . . ?
O3 S1 C25 100.36(13) . . ?
O4 S2 O6 121.42(15) . . ?
O4 S2 O5 111.93(11) . . ?
O6 S2 O5 109.74(11) . . ?
O4 S2 C26 107.07(14) . . ?
O6 S2 C26 105.24(14) . . ?
O5 S2 C26 98.67(10) . . ?
C1 N Si 121.23(12) . . ?
C1 N As 110.67(11) . . ?
Si N As 128.10(8) . . ?
S1 O3 As 126.87(9) . . ?
S2 O5 Si 133.35(10) . . ?
C2 C1 C6 119.64(16) . . ?
C2 C1 N 122.00(15) . . ?
C6 C1 N 118.35(15) . . ?
C3 C2 C1 118.57(17) . . ?
C3 C2 C13 117.30(16) . . ?
C1 C2 C13 124.05(16) . . ?
C4 C3 C2 121.97(18) . . ?
C4 C3 H3 119.0 . . ?
C2 C3 H3 119.0 . . ?
C5 C4 C3 119.20(18) . . ?
C5 C4 H4 120.4 . . ?
C3 C4 H4 120.4 . . ?
C4 C5 C6 121.25(18) . . ?
C4 C5 H5 119.4 . . ?
C6 C5 H5 119.4 . . ?
C5 C6 C1 119.32(16) . . ?
C5 C6 C7 117.19(16) . . ?
C1 C6 C7 123.49(15) . . ?
C12 C7 C8 119.41(17) . . ?
C12 C7 C6 119.65(16) . . ?
C8 C7 C6 120.52(16) . . ?
C9 C8 C7 118.93(18) . . ?
C9 C8 C21 120.18(18) . . ?
C7 C8 C21 120.87(17) . . ?
C10 C9 C8 122.33(18) . . ?
C10 C9 H9 118.8 . . ?
C8 C9 H9 118.8 . . ?
C11 C10 C9 118.30(18) . . ?
C11 C10 C20 121.0(2) . . ?
C9 C10 C20 120.7(2) . . ?
C10 C11 C12 121.96(19) . . ?
C10 C11 H11 119.0 . . ?
C12 C11 H11 119.0 . . ?
C11 C12 C7 119.07(18) . . ?
C11 C12 C19 118.98(18) . . ?
C7 C12 C19 121.88(17) . . ?
C14 C13 C18 119.18(18) . . ?
C14 C13 C2 119.46(17) . . ?
C18 C13 C2 120.88(18) . . ?
C15 C14 C13 119.6(2) . . ?
C15 C14 C24 119.0(2) . . ?
C13 C14 C24 121.25(18) . . ?
C16 C15 C14 122.0(2) . . ?
C16 C15 H15 119.0 . . ?
C14 C15 H15 119.0 . . ?
C15 C16 C17 117.8(2) . . ?
C15 C16 C23 120.9(2) . . ?
C17 C16 C23 121.3(2) . . ?
C16 C17 C18 122.7(2) . . ?
C16 C17 H17 118.7 . . ?
C18 C17 H17 118.7 . . ?
C17 C18 C13 118.5(2) . . ?
C17 C18 C22 118.0(2) . . ?
C13 C18 C22 123.41(19) . . ?
C12 C19 H19A 109.5 . . ?
C12 C19 H19B 109.5 . . ?
H19A C19 H19B 109.5 . . ?
C12 C19 H19C 109.5 . . ?
H19A C19 H19C 109.5 . . ?
H19B C19 H19C 109.5 . . ?
C10 C20 H20A 109.5 . . ?
C10 C20 H20B 109.5 . . ?
H20A C20 H20B 109.5 . . ?
C10 C20 H20C 109.5 . . ?
H20A C20 H20C 109.5 . . ?
H20B C20 H20C 109.5 . . ?
C8 C21 H21A 109.5 . . ?
C8 C21 H21B 109.5 . . ?
H21A C21 H21B 109.5 . . ?
C8 C21 H21C 109.5 . . ?
H21A C21 H21C 109.5 . . ?
H21B C21 H21C 109.5 . . ?
C18 C22 H22A 109.5 . . ?
C18 C22 H22B 109.5 . . ?
H22A C22 H22B 109.5 . . ?
C18 C22 H22C 109.5 . . ?
H22A C22 H22C 109.5 . . ?
H22B C22 H22C 109.5 . . ?
C16 C23 H23A 109.5 . . ?
C16 C23 H23B 109.5 . . ?
H23A C23 H23B 109.5 . . ?
C16 C23 H23C 109.5 . . ?
H23A C23 H23C 109.5 . . ?
H23B C23 H23C 109.5 . . ?
C14 C24 H24A 109.5 . . ?
C14 C24 H24B 109.5 . . ?
H24A C24 H24B 109.5 . . ?
C14 C24 H24C 109.5 . . ?
H24A C24 H24C 109.5 . . ?
H24B C24 H24C 109.5 . . ?
F1 C25 F3 109.2(3) . . ?
F1 C25 F2 108.2(3) . . ?
F3 C25 F2 111.0(3) . . ?
F1 C25 S1 110.5(2) . . ?
F3 C25 S1 108.2(3) . . ?
F2 C25 S1 109.9(2) . . ?
F4 C26 F6 109.5(2) . . ?
F4 C26 F5 107.3(2) . . ?
F6 C26 F5 109.5(2) . . ?
F4 C26 S2 111.20(18) . . ?
F6 C26 S2 109.0(2) . . ?
F5 C26 S2 110.33(18) . . ?
As C27 H27A 109.5 . . ?
As C27 H27B 109.5 . . ?
H27A C27 H27B 109.5 . . ?
As C27 H27C 109.5 . . ?
H27A C27 H27C 109.5 . . ?
H27B C27 H27C 109.5 . . ?
Si C28 H28A 109.5 . . ?
Si C28 H28B 109.5 . . ?
H28A C28 H28B 109.5 . . ?
Si C28 H28C 109.5 . . ?
H28A C28 H28C 109.5 . . ?
H28B C28 H28C 109.5 . . ?
Si C29 H29A 109.5 . . ?
Si C29 H29B 109.5 . . ?
H29A C29 H29B 109.5 . . ?
Si C29 H29C 109.5 . . ?
H29A C29 H29C 109.5 . . ?
H29B C29 H29C 109.5 . . ?
C32 C31 C36 120.0 . . ?
C32 C31 C30 115.5(7) . . ?
C36 C31 C30 124.4(7) . . ?
C33 C32 C31 120.0 . . ?
C33 C32 H32 120.0 . . ?
C31 C32 H32 120.0 . . ?
C34 C33 C32 120.0 . . ?
C34 C33 H33 120.0 . . ?
C32 C33 H33 120.0 . . ?
C33 C34 C35 120.0 . . ?
C33 C34 H34 120.0 . . ?
C35 C34 H34 120.0 . . ?
C36 C35 C34 120.0 . . ?
C36 C35 H35 120.0 . . ?
C34 C35 H35 120.0 . . ?
C35 C36 C31 120.0 . . ?
C35 C36 H36 120.0 . . ?
C31 C36 H36 120.0 . . ?
C38 C37 H37B 109.5 . . ?
C38 C37 H37A 109.5 . . ?
H37B C37 H37A 109.5 . . ?
C38 C37 H37C 109.5 . . ?
H37B C37 H37C 109.5 . . ?
H37A C37 H37C 109.5 . . ?
C37 C38 C43 116(2) . . ?
C37 C38 C39 124(2) . . ?
C43 C38 C39 120.0 . . ?
C42 C43 C38 120.0 . . ?
C42 C43 H43 120.0 . . ?
C38 C43 H43 120.0 . . ?
C41 C42 C43 120.0 . . ?
C41 C42 H42 120.0 . . ?
C43 C42 H42 120.0 . . ?
C42 C41 C40 120.0 . . ?
C42 C41 H41 120.0 . . ?
C40 C41 H41 120.0 . . ?
C41 C40 C39 120.0 . . ?
C41 C40 H40 120.0 . . ?
C39 C40 H40 120.0 . . ?
C40 C39 C38 120.0 . . ?
C40 C39 H39 120.0 . . ?
C38 C39 H39 120.0 . . ?

loop_
_geom_bond_atom_site_label_1
_geom_bond_atom_site_label_2
_geom_bond_distance
_geom_bond_site_symmetry_2
_geom_bond_publ_flag
As N 1.8492(15) . ?
As C27 1.946(2) . ?
As O3 1.9870(15) . ?
Si N 1.7416(16) . ?
Si O5 1.7560(15) . ?
Si C29 1.829(2) . ?
Si C28 1.835(2) . ?
S1 O2 1.412(2) . ?
S1 O1 1.421(2) . ?
S1 O3 1.5077(15) . ?
S1 C25 1.834(3) . ?
S2 O4 1.408(2) . ?
S2 O6 1.422(2) . ?
S2 O5 1.5254(15) . ?
S2 C26 1.823(3) . ?
N C1 1.456(2) . ?
F1 C25 1.318(4) . ?
F2 C25 1.328(4) . ?
F3 C25 1.327(4) . ?
F4 C26 1.309(3) . ?
F5 C26 1.322(3) . ?
F6 C26 1.316(3) . ?
C1 C2 1.413(2) . ?
C1 C6 1.414(2) . ?
C2 C3 1.400(3) . ?
C2 C13 1.500(3) . ?
C3 C4 1.383(3) . ?
C3 H3 0.9500 . ?
C4 C5 1.381(3) . ?
C4 H4 0.9500 . ?
C5 C6 1.399(3) . ?
C5 H5 0.9500 . ?
C6 C7 1.497(2) . ?
C7 C12 1.411(3) . ?
C7 C8 1.418(3) . ?
C8 C9 1.394(3) . ?
C8 C21 1.494(3) . ?
C9 C10 1.387(3) . ?
C9 H9 0.9500 . ?
C10 C11 1.385(3) . ?
C10 C20 1.505(3) . ?
C11 C12 1.403(3) . ?
C11 H11 0.9500 . ?
C12 C19 1.511(3) . ?
C13 C14 1.407(3) . ?
C13 C18 1.411(3) . ?
C14 C15 1.394(3) . ?
C14 C24 1.511(3) . ?
C15 C16 1.383(3) . ?
C15 H15 0.9500 . ?
C16 C17 1.385(4) . ?
C16 C23 1.511(3) . ?
C17 C18 1.401(3) . ?
C17 H17 0.9500 . ?
C18 C22 1.516(3) . ?
C19 H19A 0.9800 . ?
C19 H19B 0.9800 . ?
C19 H19C 0.9800 . ?
C20 H20A 0.9800 . ?
C20 H20B 0.9800 . ?
C20 H20C 0.9800 . ?
C21 H21A 0.9800 . ?
C21 H21B 0.9800 . ?
C21 H21C 0.9800 . ?
C22 H22A 0.9800 . ?
C22 H22B 0.9800 . ?
C22 H22C 0.9800 . ?
C23 H23A 0.9800 . ?
C23 H23B 0.9800 . ?
C23 H23C 0.9800 . ?
C24 H24A 0.9800 . ?
C24 H24B 0.9800 . ?
C24 H24C 0.9800 . ?
C27 H27A 0.9800 . ?
C27 H27B 0.9800 . ?
C27 H27C 0.9800 . ?
C28 H28A 0.9800 . ?
C28 H28B 0.9800 . ?
C28 H28C 0.9800 . ?
C29 H29A 0.9800 . ?
C29 H29B 0.9800 . ?
C29 H29C 0.9800 . ?
C30 C31 1.460(9) . ?
C30 H30A 0.9800 . ?
C30 H30C 0.9800 . ?
C30 H30B 0.9800 . ?
C31 C32 1.3900 . ?
C31 C36 1.3900 . ?
C32 C33 1.3900 . ?
C32 H32 0.9500 . ?
C33 C34 1.3900 . ?
C33 H33 0.9500 . ?
C34 C35 1.3900 . ?
C34 H34 0.9500 . ?
C35 C36 1.3900 . ?
C35 H35 0.9500 . ?
C36 H36 0.9500 . ?
C37 C38 1.33(3) . ?
C37 H37B 0.9800 . ?
C37 H37A 0.9800 . ?
C37 H37C 0.9800 . ?
C38 C43 1.3900 . ?
C38 C39 1.3900 . ?
C43 C42 1.3900 . ?
C43 H43 0.9500 . ?
C42 C41 1.3900 . ?
C42 H42 0.9500 . ?
C41 C40 1.3900 . ?
C41 H41 0.9500 . ?
C40 C39 1.3900 . ?
C40 H40 0.9500 . ?
C39 H39 0.9500 . ?

loop_
_geom_torsion_atom_site_label_1
_geom_torsion_atom_site_label_2
_geom_torsion_atom_site_label_3
_geom_torsion_atom_site_label_4
_geom_torsion
_geom_torsion_site_symmetry_1
_geom_torsion_site_symmetry_2
_geom_torsion_site_symmetry_3
_geom_torsion_site_symmetry_4
_geom_torsion_publ_flag
O5 Si N C1 135.54(13) . . . . ?
C29 Si N C1 24.36(16) . . . . ?
C28 Si N C1 -113.40(15) . . . . ?
O5 Si N As -45.35(12) . . . . ?
C29 Si N As -156.53(11) . . . . ?
C28 Si N As 65.71(14) . . . . ?
C27 As N C1 -132.10(12) . . . . ?
O3 As N C1 134.17(11) . . . . ?
C27 As N Si 48.72(13) . . . . ?
O3 As N Si -45.02(11) . . . . ?
O2 S1 O3 As -6.9(2) . . . . ?
O1 S1 O3 As -144.95(13) . . . . ?
C25 S1 O3 As 105.11(15) . . . . ?
N As O3 S1 170.07(12) . . . . ?
C27 As O3 S1 61.99(13) . . . . ?
O4 S2 O5 Si 14.83(19) . . . . ?
O6 S2 O5 Si -123.03(16) . . . . ?
C26 S2 O5 Si 127.26(15) . . . . ?
N Si O5 S2 171.24(13) . . . . ?
C29 Si O5 S2 -70.49(15) . . . . ?
C28 Si O5 S2 49.68(16) . . . . ?
Si N C1 C2 54.1(2) . . . . ?
As N C1 C2 -125.20(16) . . . . ?
Si N C1 C6 -126.89(15) . . . . ?
As N C1 C6 53.86(19) . . . . ?
C6 C1 C2 C3 2.5(3) . . . . ?
N C1 C2 C3 -178.44(18) . . . . ?
C6 C1 C2 C13 -174.12(18) . . . . ?
N C1 C2 C13 4.9(3) . . . . ?
C1 C2 C3 C4 -1.0(3) . . . . ?
C13 C2 C3 C4 175.9(2) . . . . ?
C2 C3 C4 C5 -0.7(4) . . . . ?
C3 C4 C5 C6 0.9(4) . . . . ?
C4 C5 C6 C1 0.6(3) . . . . ?
C4 C5 C6 C7 -179.1(2) . . . . ?
C2 C1 C6 C5 -2.3(3) . . . . ?
N C1 C6 C5 178.57(18) . . . . ?
C2 C1 C6 C7 177.37(17) . . . . ?
N C1 C6 C7 -1.7(3) . . . . ?
C5 C6 C7 C12 71.0(2) . . . . ?
C1 C6 C7 C12 -108.7(2) . . . . ?
C5 C6 C7 C8 -101.5(2) . . . . ?
C1 C6 C7 C8 78.8(2) . . . . ?
C12 C7 C8 C9 1.3(3) . . . . ?
C6 C7 C8 C9 173.83(16) . . . . ?
C12 C7 C8 C21 -177.05(17) . . . . ?
C6 C7 C8 C21 -4.5(3) . . . . ?
C7 C8 C9 C10 -0.4(3) . . . . ?
C21 C8 C9 C10 177.93(19) . . . . ?
C8 C9 C10 C11 -0.3(3) . . . . ?
C8 C9 C10 C20 -178.6(2) . . . . ?
C9 C10 C11 C12 0.0(3) . . . . ?
C20 C10 C11 C12 178.3(2) . . . . ?
C10 C11 C12 C7 0.8(3) . . . . ?
C10 C11 C12 C19 -176.2(2) . . . . ?
C8 C7 C12 C11 -1.5(3) . . . . ?
C6 C7 C12 C11 -174.10(17) . . . . ?
C8 C7 C12 C19 175.47(18) . . . . ?
C6 C7 C12 C19 2.8(3) . . . . ?
C3 C2 C13 C14 -106.8(2) . . . . ?
C1 C2 C13 C14 69.8(3) . . . . ?
C3 C2 C13 C18 65.2(3) . . . . ?
C1 C2 C13 C18 -118.1(2) . . . . ?
C18 C13 C14 C15 6.0(3) . . . . ?
C2 C13 C14 C15 178.16(17) . . . . ?
C18 C13 C14 C24 -169.77(19) . . . . ?
C2 C13 C14 C24 2.4(3) . . . . ?
C13 C14 C15 C16 -1.6(3) . . . . ?
C24 C14 C15 C16 174.3(2) . . . . ?
C14 C15 C16 C17 -2.7(3) . . . . ?
C14 C15 C16 C23 178.9(2) . . . . ?
C15 C16 C17 C18 2.6(4) . . . . ?
C23 C16 C17 C18 -179.0(2) . . . . ?
C16 C17 C18 C13 1.8(3) . . . . ?
C16 C17 C18 C22 -173.8(2) . . . . ?
C14 C13 C18 C17 -6.0(3) . . . . ?
C2 C13 C18 C17 -178.12(19) . . . . ?
C14 C13 C18 C22 169.3(2) . . . . ?
C2 C13 C18 C22 -2.8(3) . . . . ?
O2 S1 C25 F1 173.3(2) . . . . ?
O1 S1 C25 F1 -58.1(2) . . . . ?
O3 S1 C25 F1 56.9(2) . . . . ?
O2 S1 C25 F3 -67.3(3) . . . . ?
O1 S1 C25 F3 61.4(3) . . . . ?
O3 S1 C25 F3 176.4(2) . . . . ?
O2 S1 C25 F2 54.0(3) . . . . ?
O1 S1 C25 F2 -177.4(2) . . . . ?
O3 S1 C25 F2 -62.4(3) . . . . ?
O4 S2 C26 F4 172.00(19) . . . . ?
O6 S2 C26 F4 -57.5(2) . . . . ?
O5 S2 C26 F4 55.8(2) . . . . ?
O4 S2 C26 F6 -67.2(2) . . . . ?
O6 S2 C26 F6 63.3(2) . . . . ?
O5 S2 C26 F6 176.6(2) . . . . ?
O4 S2 C26 F5 53.1(2) . . . . ?
O6 S2 C26 F5 -176.49(19) . . . . ?
O5 S2 C26 F5 -63.2(2) . . . . ?
C36 C31 C32 C33 0.0 . . . . ?
C30 C31 C32 C33 177.3(5) . . . . ?
C31 C32 C33 C34 0.0 . . . . ?
C32 C33 C34 C35 0.0 . . . . ?
C33 C34 C35 C36 0.0 . . . . ?
C34 C35 C36 C31 0.0 . . . . ?
C32 C31 C36 C35 0.0 . . . . ?
C30 C31 C36 C35 -177.0(5) . . . . ?
C37 C38 C43 C42 -175(3) . . . . ?
C39 C38 C43 C42 0.0 . . . . ?
C38 C43 C42 C41 0.0 . . . . ?
C43 C42 C41 C40 0.0 . . . . ?
C42 C41 C40 C39 0.0 . . . . ?
C41 C40 C39 C38 0.0 . . . . ?
C37 C38 C39 C40 175(3) . . . . ?
C43 C38 C39 C40 0.0 . . . . ?
